data_4506496
loop_
_publ_author_name
'Zhang, Ying'
'Yang, Jin'
'Yang, Yan'
'Guo, Jiao'
'Ma, Jian-Fang'

_publ_section_title
;
 Syntheses, Structures, and Luminescent Properties of a Series of
 Coordination Compounds Based on (4-Carboxylphenyl)
 (4-(2&#x2032;-Carboxylphenyl)benzyl) Ether and Different N-Donor Ligands
;
_journal_issue 8
_journal_name_full 'Crystal Growth &amp; Design'
_journal_page_first 4060
_journal_paper_doi 10.1021/cg300540d
_journal_volume 12
_journal_year 2012
_chemical_formula_moiety 'C33 H24 N2 Ni O6'
_chemical_formula_sum 'C33 H24 N2 Ni O6'
_chemical_formula_weight 603.25
_chemical_name_systematic
;
 ?
;
_space_group_IT_number 2
_symmetry_cell_setting triclinic
_symmetry_space_group_name_Hall '-P 1'
_symmetry_space_group_name_H-M 'P -1'
_atom_sites_solution_hydrogens geom
_atom_sites_solution_primary direct
_atom_sites_solution_secondary difmap
_audit_creation_method SHELXL-97
_cell_angle_alpha 91.536(3)
_cell_angle_beta 91.420(3)
_cell_angle_gamma 113.823(4)
_cell_formula_units_Z 2
_cell_length_a 10.1570(4)
_cell_length_b 10.8830(5)
_cell_length_c 13.3840(5)
_cell_measurement_reflns_used 2320
_cell_measurement_temperature 293(2)
_cell_measurement_theta_max 29.0355
_cell_measurement_theta_min 2.7691
_cell_volume 1351.88(10)
_computing_cell_refinement CrysAlis
_computing_data_collection 'CrysAlis (Oxford Diffraction, 2006)'
_computing_data_reduction CrysAlis
_computing_structure_refinement 'SHELXL-97 (Sheldrick, 2008)'
_computing_structure_solution 'SHELXS-97 (Sheldrick, 2008)'
_diffrn_ambient_temperature 293(2)
_diffrn_detector_area_resol_mean 10.0
_diffrn_measured_fraction_theta_full 0.997
_diffrn_measured_fraction_theta_max 0.997
_diffrn_measurement_device_type 'Oxford Diffraction Gemini R Ultra'
_diffrn_measurement_method '\w scan'
_diffrn_radiation_monochromator graphite
_diffrn_radiation_source 'fine-focus sealed tube'
_diffrn_radiation_type MoK\a
_diffrn_radiation_wavelength 0.71069
_diffrn_reflns_av_R_equivalents 0.0663
_diffrn_reflns_av_sigmaI/netI 0.1346
_diffrn_reflns_limit_h_max 12
_diffrn_reflns_limit_h_min -11
_diffrn_reflns_limit_k_max 12
_diffrn_reflns_limit_k_min -11
_diffrn_reflns_limit_l_max 15
_diffrn_reflns_limit_l_min -15
_diffrn_reflns_number 8413
_diffrn_reflns_theta_full 25.00
_diffrn_reflns_theta_max 25.02
_diffrn_reflns_theta_min 2.77
_exptl_absorpt_coefficient_mu 0.769
_exptl_absorpt_correction_T_max 0.9271
_exptl_absorpt_correction_T_min 0.9134
_exptl_absorpt_correction_type multi-scan
_exptl_absorpt_process_details
;
CrysAlis (Oxford Diffraction, 2006)
;
_exptl_crystal_colour green
_exptl_crystal_density_diffrn 1.482
_exptl_crystal_density_method 'not measured'
_exptl_crystal_description block
_exptl_crystal_F_000 624
_exptl_crystal_size_max 0.12
_exptl_crystal_size_mid 0.11
_exptl_crystal_size_min 0.10
_refine_diff_density_max 0.355
_refine_diff_density_min -0.496
_refine_diff_density_rms 0.069
_refine_ls_extinction_method none
_refine_ls_goodness_of_fit_ref 0.921
_refine_ls_hydrogen_treatment mixed
_refine_ls_matrix_type full
_refine_ls_number_parameters 387
_refine_ls_number_reflns 4753
_refine_ls_number_restraints 1
_refine_ls_restrained_S_all 0.921
_refine_ls_R_factor_all 0.1288
_refine_ls_R_factor_gt 0.0600
_refine_ls_shift/su_max 0.000
_refine_ls_shift/su_mean 0.000
_refine_ls_structure_factor_coef Fsqd
_refine_ls_weighting_details 'calc w=1/[\s^2^(Fo^2^)+(0.0415P)^2^+0.0000P] where P=(Fo^2^+2Fc^2^)/3'
_refine_ls_weighting_scheme calc
_refine_ls_wR_factor_gt 0.0983
_refine_ls_wR_factor_ref 0.1144
_reflns_number_gt 2619
_reflns_number_total 4753
_reflns_threshold_expression >2\s(I)
_cod_data_source_file cg300540d_si_002.cif
_cod_data_source_block Compound-7
_cod_depositor_comments
;
The following automatic conversions were performed:

'_symmetry_cell_setting' value 'Triclinic' changed to 'triclinic'
according to /home/saulius/struct/CIF-dictionaries/cif_core.dic
dictionary named 'cif_core.dic' version 2.4.2 from 2011-04-26.

Automatic conversion script
Id: cif_fix_values 1891 2012-01-12 08:04:46Z andrius 
;
_cod_original_sg_symbol_H-M P-1
_cod_database_code 4506496

loop_
_symmetry_equiv_pos_as_xyz
'x, y, z'
'-x, -y, -z'

loop_
_atom_site_label
_atom_site_type_symbol
_atom_site_fract_x
_atom_site_fract_y
_atom_site_fract_z
_atom_site_U_iso_or_equiv
_atom_site_adp_type
_atom_site_occupancy
_atom_site_symmetry_multiplicity
_atom_site_calc_flag
_atom_site_refinement_flags
Ni1 Ni -0.12914(6) 0.22692(6) 0.80840(5) 0.0378(2) Uani 1 1 d .
C1 C 1.1914(4) 0.5739(4) 0.2029(4) 0.0306(11) Uani 1 1 d .
C2 C 1.2346(4) 0.4595(4) 0.2211(3) 0.0274(10) Uani 1 1 d .
C3 C 1.3528(4) 0.4584(4) 0.1708(3) 0.0347(11) Uani 1 1 d .
H3 H 1.3914 0.5181 0.1202 0.042 Uiso 1 1 calc R
C4 C 1.4130(4) 0.3695(4) 0.1952(4) 0.0392(12) Uani 1 1 d .
H4 H 1.4936 0.3714 0.1627 0.047 Uiso 1 1 calc R
C5 C 1.3542(5) 0.2784(5) 0.2675(4) 0.0415(12) Uani 1 1 d .
H5 H 1.3957 0.2195 0.2849 0.050 Uiso 1 1 calc R
C6 C 1.2334(4) 0.2743(4) 0.3144(3) 0.0359(11) Uani 1 1 d .
H6 H 1.1925 0.2100 0.3617 0.043 Uiso 1 1 calc R
C7 C 1.1705(4) 0.3644(4) 0.2929(3) 0.0264(10) Uani 1 1 d .
C8 C 1.0376(4) 0.3529(4) 0.3428(3) 0.0277(10) Uani 1 1 d .
C9 C 1.0174(4) 0.3204(4) 0.4422(3) 0.0392(12) Uani 1 1 d .
H9 H 1.0867 0.3013 0.4772 0.047 Uiso 1 1 calc R
C10 C 0.8973(5) 0.3155(5) 0.4906(4) 0.0441(13) Uani 1 1 d .
H10 H 0.8857 0.2917 0.5570 0.053 Uiso 1 1 calc R
C11 C 0.7934(4) 0.3461(4) 0.4407(3) 0.0327(11) Uani 1 1 d .
C12 C 0.8099(4) 0.3734(4) 0.3414(3) 0.0327(11) Uani 1 1 d .
H12 H 0.7390 0.3901 0.3063 0.039 Uiso 1 1 calc R
C13 C 0.9287(4) 0.3770(4) 0.2922(3) 0.0314(11) Uani 1 1 d .
H13 H 0.9366 0.3955 0.2246 0.038 Uiso 1 1 calc R
C14 C 0.6739(4) 0.3588(4) 0.4977(4) 0.0404(12) Uani 1 1 d .
H14A H 0.7075 0.3879 0.5663 0.049 Uiso 1 1 calc R
H14B H 0.6481 0.4270 0.4684 0.049 Uiso 1 1 calc R
C15 C 0.4379(4) 0.2356(5) 0.5523(3) 0.0374(11) Uani 1 1 d .
C16 C 0.3103(4) 0.1200(4) 0.5463(3) 0.0395(12) Uani 1 1 d .
H16 H 0.3042 0.0461 0.5069 0.047 Uiso 1 1 calc R
C17 C 0.1928(4) 0.1146(4) 0.5987(3) 0.0406(12) Uani 1 1 d .
H17 H 0.1073 0.0379 0.5925 0.049 Uiso 1 1 calc R
C18 C 0.2004(4) 0.2223(4) 0.6605(3) 0.0299(11) Uani 1 1 d .
C19 C 0.3283(4) 0.3355(5) 0.6672(3) 0.0371(11) Uani 1 1 d .
H19 H 0.3354 0.4080 0.7087 0.045 Uiso 1 1 calc R
C20 C 0.4457(4) 0.3436(5) 0.6135(4) 0.0422(12) Uani 1 1 d .
H20 H 0.5301 0.4215 0.6184 0.051 Uiso 1 1 calc R
C21 C 0.0754(5) 0.2205(5) 0.7165(3) 0.0336(11) Uani 1 1 d .
C22 C 0.0007(5) 0.1871(5) 1.0096(4) 0.0414(12) Uani 1 1 d .
H22 H 0.0831 0.2618 0.9952 0.050 Uiso 1 1 calc R
C23 C -0.0001(6) 0.1231(5) 1.0979(4) 0.0485(14) Uani 1 1 d .
H23 H 0.0805 0.1541 1.1414 0.058 Uiso 1 1 calc R
C24 C -0.1199(6) 0.0149(5) 1.1200(3) 0.0466(13) Uani 1 1 d .
H24 H -0.1222 -0.0280 1.1795 0.056 Uiso 1 1 calc R
C25 C -0.2409(5) -0.0329(4) 1.0534(3) 0.0354(11) Uani 1 1 d .
C26 C -0.3721(6) -0.1464(5) 1.0700(4) 0.0471(13) Uani 1 1 d .
H26 H -0.3793 -0.1958 1.1268 0.057 Uiso 1 1 calc R
C27 C -0.4854(5) -0.1826(4) 1.0044(4) 0.0434(13) Uani 1 1 d .
H27 H -0.5698 -0.2560 1.0173 0.052 Uiso 1 1 calc R
C28 C -0.4791(4) -0.1113(4) 0.9159(3) 0.0319(11) Uani 1 1 d .
C29 C -0.5932(5) -0.1431(4) 0.8439(4) 0.0391(12) Uani 1 1 d .
H29 H -0.6808 -0.2146 0.8532 0.047 Uiso 1 1 calc R
C30 C -0.5751(5) -0.0699(5) 0.7619(4) 0.0416(12) Uani 1 1 d .
H30 H -0.6500 -0.0918 0.7141 0.050 Uiso 1 1 calc R
C31 C -0.4443(4) 0.0388(4) 0.7482(3) 0.0381(12) Uani 1 1 d .
H31 H -0.4343 0.0894 0.6918 0.046 Uiso 1 1 calc R
C32 C -0.3510(4) -0.0021(4) 0.8966(3) 0.0279(10) Uani 1 1 d .
C33 C -0.2303(4) 0.0388(4) 0.9665(3) 0.0274(10) Uani 1 1 d .
N1 N -0.3337(3) 0.0718(3) 0.8136(3) 0.0291(9) Uani 1 1 d .
N2 N -0.1108(4) 0.1467(3) 0.9445(3) 0.0320(9) Uani 1 1 d .
O1 O 1.1588(3) 0.5966(3) 0.1169(2) 0.0458(8) Uani 1 1 d .
O2 O 1.1984(3) 0.6518(3) 0.2756(2) 0.0395(8) Uani 1 1 d .
O3 O 0.5487(3) 0.2346(3) 0.4973(2) 0.0432(8) Uani 1 1 d .
O4 O 0.0927(3) 0.3148(3) 0.7804(3) 0.0466(9) Uani 1 1 d .
O5 O -0.0470(3) 0.1264(3) 0.7028(2) 0.0413(8) Uani 1 1 d .
O1W O -0.7606(6) -0.4623(5) 0.9191(4) 0.0832(16) Uani 1 1 d D
H1A H -0.809(7) -0.458(7) 0.959(5) 0.10(3) Uiso 1 1 d .
H1B H -0.806(9) -0.549(3) 0.903(6) 0.18(4) Uiso 1 1 d D

loop_
_atom_site_aniso_label
_atom_site_aniso_U_11
_atom_site_aniso_U_22
_atom_site_aniso_U_33
_atom_site_aniso_U_23
_atom_site_aniso_U_13
_atom_site_aniso_U_12
Ni1 0.0356(3) 0.0382(4) 0.0422(4) 0.0096(3) 0.0086(3) 0.0168(3)
C1 0.029(2) 0.034(3) 0.029(3) 0.010(2) 0.013(2) 0.012(2)
C2 0.030(2) 0.028(2) 0.026(3) -0.003(2) 0.005(2) 0.014(2)
C3 0.042(3) 0.032(3) 0.032(3) 0.005(2) 0.015(2) 0.016(2)
C4 0.032(3) 0.039(3) 0.050(3) -0.003(3) 0.011(2) 0.018(2)
C5 0.047(3) 0.041(3) 0.047(3) -0.001(3) 0.004(3) 0.029(2)
C6 0.042(3) 0.034(3) 0.034(3) 0.008(2) 0.007(2) 0.018(2)
C7 0.029(2) 0.029(2) 0.023(3) -0.002(2) -0.001(2) 0.014(2)
C8 0.028(2) 0.025(2) 0.029(3) 0.000(2) 0.003(2) 0.0092(19)
C9 0.041(3) 0.055(3) 0.031(3) 0.011(2) 0.007(2) 0.029(2)
C10 0.050(3) 0.058(3) 0.031(3) 0.017(3) 0.014(2) 0.027(3)
C11 0.029(2) 0.033(3) 0.035(3) -0.001(2) 0.008(2) 0.011(2)
C12 0.024(2) 0.035(3) 0.036(3) -0.002(2) 0.000(2) 0.009(2)
C13 0.030(2) 0.038(3) 0.023(3) 0.003(2) 0.002(2) 0.010(2)
C14 0.036(3) 0.042(3) 0.041(3) 0.003(2) 0.010(2) 0.013(2)
C15 0.037(3) 0.048(3) 0.034(3) 0.003(2) 0.010(2) 0.024(2)
C16 0.037(3) 0.032(3) 0.046(3) -0.003(2) 0.013(2) 0.010(2)
C17 0.030(3) 0.036(3) 0.049(3) -0.001(3) 0.005(2) 0.006(2)
C18 0.027(2) 0.037(3) 0.029(3) 0.007(2) 0.000(2) 0.017(2)
C19 0.032(3) 0.041(3) 0.040(3) -0.004(2) 0.006(2) 0.016(2)
C20 0.030(3) 0.047(3) 0.044(3) -0.003(3) 0.009(2) 0.010(2)
C21 0.037(3) 0.039(3) 0.032(3) 0.014(2) 0.006(2) 0.021(2)
C22 0.041(3) 0.039(3) 0.048(3) -0.003(3) -0.003(3) 0.021(2)
C23 0.058(3) 0.054(3) 0.042(4) -0.008(3) -0.017(3) 0.033(3)
C24 0.079(4) 0.053(3) 0.026(3) 0.004(3) -0.003(3) 0.046(3)
C25 0.052(3) 0.034(3) 0.030(3) 0.005(2) 0.009(2) 0.028(2)
C26 0.079(4) 0.039(3) 0.033(3) 0.013(2) 0.014(3) 0.032(3)
C27 0.055(3) 0.027(3) 0.046(3) 0.004(2) 0.015(3) 0.013(2)
C28 0.040(3) 0.027(2) 0.034(3) 0.001(2) 0.010(2) 0.018(2)
C29 0.033(3) 0.032(3) 0.051(3) -0.005(3) 0.007(2) 0.012(2)
C30 0.037(3) 0.045(3) 0.046(3) -0.004(3) -0.005(2) 0.021(2)
C31 0.038(3) 0.041(3) 0.037(3) 0.003(2) 0.004(2) 0.018(2)
C32 0.036(3) 0.026(2) 0.028(3) 0.007(2) 0.012(2) 0.019(2)
C33 0.035(3) 0.027(2) 0.029(3) 0.003(2) 0.007(2) 0.021(2)
N1 0.025(2) 0.032(2) 0.034(2) 0.0023(18) 0.0016(17) 0.0150(16)
N2 0.031(2) 0.036(2) 0.033(2) 0.0014(18) 0.0013(19) 0.0184(18)
O1 0.068(2) 0.045(2) 0.036(2) 0.0080(16) 0.0024(17) 0.0340(17)
O2 0.057(2) 0.0324(18) 0.036(2) 0.0037(16) 0.0070(16) 0.0252(16)
O3 0.0323(17) 0.046(2) 0.049(2) -0.0072(16) 0.0144(15) 0.0122(15)
O4 0.0340(18) 0.047(2) 0.055(2) -0.0089(19) 0.0093(16) 0.0120(15)
O5 0.0255(17) 0.0399(18) 0.054(2) -0.0005(16) 0.0109(15) 0.0084(15)
O1W 0.078(3) 0.069(3) 0.064(3) -0.014(3) 0.011(3) -0.009(3)

loop_
_atom_type_symbol
_atom_type_description
_atom_type_scat_dispersion_real
_atom_type_scat_dispersion_imag
_atom_type_scat_source
C C 0.0033 0.0016 'International Tables Vol C Tables 4.2.6.8 and 6.1.1.4'
H H 0.0000 0.0000 'International Tables Vol C Tables 4.2.6.8 and 6.1.1.4'
N N 0.0061 0.0033 'International Tables Vol C Tables 4.2.6.8 and 6.1.1.4'
O O 0.0106 0.0060 'International Tables Vol C Tables 4.2.6.8 and 6.1.1.4'
Ni Ni 0.3393 1.1124 'International Tables Vol C Tables 4.2.6.8 and 6.1.1.4'

loop_
_geom_angle_atom_site_label_1
_geom_angle_atom_site_label_2
_geom_angle_atom_site_label_3
_geom_angle
_geom_angle_site_symmetry_1
_geom_angle_site_symmetry_3
O2 Ni1 N2 150.18(13) 2_666 .
O2 Ni1 N1 94.32(12) 2_666 .
N2 Ni1 N1 79.57(14) . .
O2 Ni1 O4 99.67(12) 2_666 1
N2 Ni1 O4 96.94(13) . 1
N1 Ni1 O4 156.12(13) . 1
O2 Ni1 O4 99.67(12) 2_666 .
N2 Ni1 O4 96.94(13) . .
N1 Ni1 O4 156.12(13) . .
O4 Ni1 O4 0.0(2) 1 .
O2 Ni1 O5 105.41(12) 2_666 .
N2 Ni1 O5 104.25(13) . .
N1 Ni1 O5 96.02(12) . .
O4 Ni1 O5 61.68(12) 1 .
O4 Ni1 O5 61.68(12) . .
O2 Ni1 O1 59.88(11) 2_666 2_666
N2 Ni1 O1 92.75(13) . 2_666
N1 Ni1 O1 102.77(12) . 2_666
O4 Ni1 O1 100.99(12) 1 2_666
O4 Ni1 O1 100.99(12) . 2_666
O5 Ni1 O1 156.68(11) . 2_666
O2 Ni1 C21 103.84(13) 2_666 .
N2 Ni1 C21 103.17(13) . .
N1 Ni1 C21 126.36(15) . .
O4 Ni1 C21 31.05(12) 1 .
O4 Ni1 C21 31.05(12) . .
O5 Ni1 C21 30.64(12) . .
O1 Ni1 C21 130.11(14) 2_666 .
O2 Ni1 C1 30.07(12) 2_666 2_666
N2 Ni1 C1 122.05(15) . 2_666
N1 Ni1 C1 100.90(13) . 2_666
O4 Ni1 C1 100.89(13) 1 2_666
O4 Ni1 C1 100.89(13) . 2_666
O5 Ni1 C1 132.72(14) . 2_666
O1 Ni1 C1 29.84(12) 2_666 2_666
C21 Ni1 C1 119.77(14) . 2_666
O1 C1 O2 120.6(4) . .
O1 C1 C2 121.1(4) . .
O2 C1 C2 118.1(4) . .
O1 C1 Ni1 64.9(2) . 2_666
O2 C1 Ni1 55.8(2) . 2_666
C2 C1 Ni1 173.8(3) . 2_666
C3 C2 C7 120.0(4) . .
C3 C2 C1 117.4(4) . .
C7 C2 C1 122.4(4) . .
C4 C3 C2 120.7(4) . .
C4 C3 H3 119.7 . .
C2 C3 H3 119.7 . .
C5 C4 C3 120.0(4) . .
C5 C4 H4 120.0 . .
C3 C4 H4 120.0 . .
C4 C5 C6 119.9(4) . .
C4 C5 H5 120.1 . .
C6 C5 H5 120.1 . .
C5 C6 C7 121.8(4) . .
C5 C6 H6 119.1 . .
C7 C6 H6 119.1 . .
C2 C7 C6 117.6(4) . .
C2 C7 C8 122.6(4) . .
C6 C7 C8 119.8(4) . .
C9 C8 C13 117.2(4) . .
C9 C8 C7 121.3(4) . .
C13 C8 C7 121.5(4) . .
C10 C9 C8 121.7(4) . .
C10 C9 H9 119.1 . .
C8 C9 H9 119.1 . .
C9 C10 C11 120.4(4) . .
C9 C10 H10 119.8 . .
C11 C10 H10 119.8 . .
C12 C11 C10 118.2(4) . .
C12 C11 C14 121.9(4) . .
C10 C11 C14 119.7(4) . .
C11 C12 C13 121.7(4) . .
C11 C12 H12 119.1 . .
C13 C12 H12 119.1 . .
C12 C13 C8 120.6(4) . .
C12 C13 H13 119.7 . .
C8 C13 H13 119.7 . .
O3 C14 C11 112.2(4) . .
O3 C14 H14A 109.2 . .
C11 C14 H14A 109.2 . .
O3 C14 H14B 109.2 . .
C11 C14 H14B 109.2 . .
H14A C14 H14B 107.9 . .
O3 C15 C20 124.0(4) . .
O3 C15 C16 117.2(4) . .
C20 C15 C16 118.8(4) . .
C17 C16 C15 120.4(4) . .
C17 C16 H16 119.8 . .
C15 C16 H16 119.8 . .
C16 C17 C18 121.0(4) . .
C16 C17 H17 119.5 . .
C18 C17 H17 119.5 . .
C19 C18 C17 118.2(4) . .
C19 C18 C21 119.5(4) . .
C17 C18 C21 122.3(4) . .
C20 C19 C18 121.5(4) . .
C20 C19 H19 119.2 . .
C18 C19 H19 119.2 . .
C19 C20 C15 120.1(4) . .
C19 C20 H20 120.0 . .
C15 C20 H20 120.0 . .
O5 C21 O4 119.3(4) . 1
O5 C21 O4 119.3(4) . .
O4 C21 O4 0.0(4) 1 .
O5 C21 C18 121.2(4) . .
O4 C21 C18 119.5(4) 1 .
O4 C21 C18 119.5(4) . .
O5 C21 Ni1 60.5(2) . .
O4 C21 Ni1 58.9(2) 1 .
O4 C21 Ni1 58.9(2) . .
C18 C21 Ni1 177.8(3) . .
N2 C22 C23 123.0(4) . .
N2 C22 H22 118.5 . .
C23 C22 H22 118.5 . .
C24 C23 C22 119.0(4) . .
C24 C23 H23 120.5 . .
C22 C23 H23 120.5 . .
C23 C24 C25 120.4(5) . .
C23 C24 H24 119.8 . .
C25 C24 H24 119.8 . .
C33 C25 C24 116.4(4) . .
C33 C25 C26 119.1(4) . .
C24 C25 C26 124.5(4) . .
C27 C26 C25 120.9(4) . .
C27 C26 H26 119.6 . .
C25 C26 H26 119.6 . .
C26 C27 C28 121.6(4) . .
C26 C27 H27 119.2 . .
C28 C27 H27 119.2 . .
C32 C28 C29 116.5(4) . .
C32 C28 C27 118.7(4) . .
C29 C28 C27 124.8(4) . .
C30 C29 C28 120.0(4) . .
C30 C29 H29 120.0 . .
C28 C29 H29 120.0 . .
C29 C30 C31 120.2(4) . .
C29 C30 H30 119.9 . .
C31 C30 H30 119.9 . .
N1 C31 C30 121.8(4) . .
N1 C31 H31 119.1 . .
C30 C31 H31 119.1 . .
N1 C32 C28 123.2(4) . .
N1 C32 C33 116.5(4) . .
C28 C32 C33 120.3(4) . .
N2 C33 C25 123.2(4) . .
N2 C33 C32 117.4(4) . .
C25 C33 C32 119.4(4) . .
C31 N1 C32 118.3(3) . .
C31 N1 Ni1 128.7(3) . .
C32 N1 Ni1 113.1(2) . .
C22 N2 C33 117.9(4) . .
C22 N2 Ni1 128.7(3) . .
C33 N2 Ni1 113.4(3) . .
C1 O1 Ni1 85.2(3) . 2_666
C1 O2 Ni1 94.1(3) . 2_666
C15 O3 C14 115.9(3) . .
O4 O4 C21 0(10) 1 .
O4 O4 Ni1 0(10) 1 .
C21 O4 Ni1 90.1(3) . .
C21 O5 Ni1 88.9(3) . .
O1W O1W H1A 0(10) 1 .
O1W O1W H1B 0(10) 1 .
H1A O1W H1B 98(7) . .

loop_
_geom_bond_atom_site_label_1
_geom_bond_atom_site_label_2
_geom_bond_distance
_geom_bond_site_symmetry_2
Ni1 O2 2.072(3) 2_666
Ni1 N2 2.077(3) .
Ni1 N1 2.086(3) .
Ni1 O4 2.110(3) 1
Ni1 O4 2.110(3) .
Ni1 O5 2.145(3) .
Ni1 O1 2.271(3) 2_666
Ni1 C21 2.464(5) .
Ni1 C1 2.498(4) 2_666
C1 O1 1.248(5) .
C1 O2 1.255(5) .
C1 C2 1.502(6) .
C1 Ni1 2.498(4) 2_666
C2 C3 1.395(6) .
C2 C7 1.399(5) .
C3 C4 1.379(6) .
C3 H3 0.9300 .
C4 C5 1.370(6) .
C4 H4 0.9300 .
C5 C6 1.377(6) .
C5 H5 0.9300 .
C6 C7 1.402(5) .
C6 H6 0.9300 .
C7 C8 1.483(6) .
C8 C9 1.385(6) .
C8 C13 1.400(5) .
C9 C10 1.378(6) .
C9 H9 0.9300 .
C10 C11 1.390(6) .
C10 H10 0.9300 .
C11 C12 1.370(6) .
C11 C14 1.500(6) .
C12 C13 1.376(6) .
C12 H12 0.9300 .
C13 H13 0.9300 .
C14 O3 1.433(5) .
C14 H14A 0.9700 .
C14 H14B 0.9700 .
C15 O3 1.363(5) .
C15 C20 1.390(6) .
C15 C16 1.394(6) .
C16 C17 1.380(6) .
C16 H16 0.9300 .
C17 C18 1.392(6) .
C17 H17 0.9300 .
C18 C19 1.382(5) .
C18 C21 1.484(6) .
C19 C20 1.381(6) .
C19 H19 0.9300 .
C20 H20 0.9300 .
C21 O5 1.256(5) .
C21 O4 1.271(5) 1
C21 O4 1.271(5) .
C22 N2 1.327(5) .
C22 C23 1.387(6) .
C22 H22 0.9300 .
C23 C24 1.354(6) .
C23 H23 0.9300 .
C24 C25 1.407(6) .
C24 H24 0.9300 .
C25 C33 1.400(6) .
C25 C26 1.432(6) .
C26 C27 1.348(6) .
C26 H26 0.9300 .
C27 C28 1.422(6) .
C27 H27 0.9300 .
C28 C32 1.398(5) .
C28 C29 1.412(6) .
C29 C30 1.346(6) .
C29 H29 0.9300 .
C30 C31 1.397(6) .
C30 H30 0.9300 .
C31 N1 1.328(5) .
C31 H31 0.9300 .
C32 N1 1.363(5) .
C32 C33 1.434(5) .
C33 N2 1.350(5) .
O1 Ni1 2.271(3) 2_666
O2 Ni1 2.072(3) 2_666
O4 O4 0.000(12) 1
O1W O1W 0.000(17) 1
O1W H1A 0.75(6) .
O1W H1B 0.89(2) .

loop_
_geom_hbond_atom_site_label_D
_geom_hbond_atom_site_label_H
_geom_hbond_atom_site_label_A
_geom_hbond_distance_DH
_geom_hbond_distance_HA
_geom_hbond_distance_DA
_geom_hbond_angle_DHA
_geom_hbond_site_symmetry_A
O1W H1A O1 0.75(6) 2.25(7) 2.921(7) 151(7) 1_346
C10 H10 O2 0.93 2.56 3.351(6) 142.8 2_766
C14 H14A O2 0.97 2.42 3.293(5) 149.4 2_766
C19 H19 O4 0.93 2.49 2.799(5) 99.9 1
C27 H27 O1W 0.93 2.59 3.341(6) 137.9 1

loop_
_geom_torsion_atom_site_label_1
_geom_torsion_atom_site_label_2
_geom_torsion_atom_site_label_3
_geom_torsion_atom_site_label_4
_geom_torsion
_geom_torsion_site_symmetry_1
_geom_torsion_site_symmetry_4
O1 C1 C2 C3 58.1(5) . .
O2 C1 C2 C3 -117.1(4) . .
Ni1 C1 C2 C3 -110(3) 2_666 .
O1 C1 C2 C7 -128.5(4) . .
O2 C1 C2 C7 56.4(5) . .
Ni1 C1 C2 C7 64(3) 2_666 .
C7 C2 C3 C4 -4.0(6) . .
C1 C2 C3 C4 169.6(4) . .
C2 C3 C4 C5 2.0(6) . .
C3 C4 C5 C6 1.1(7) . .
C4 C5 C6 C7 -2.2(7) . .
C3 C2 C7 C6 2.8(6) . .
C1 C2 C7 C6 -170.5(4) . .
C3 C2 C7 C8 -174.8(4) . .
C1 C2 C7 C8 12.0(6) . .
C5 C6 C7 C2 0.3(6) . .
C5 C6 C7 C8 177.9(4) . .
C2 C7 C8 C9 -144.1(4) . .
C6 C7 C8 C9 38.4(6) . .
C2 C7 C8 C13 34.7(6) . .
C6 C7 C8 C13 -142.8(4) . .
C13 C8 C9 C10 -1.9(7) . .
C7 C8 C9 C10 176.9(4) . .
C8 C9 C10 C11 -1.2(7) . .
C9 C10 C11 C12 3.6(7) . .
C9 C10 C11 C14 -171.7(4) . .
C10 C11 C12 C13 -2.9(6) . .
C14 C11 C12 C13 172.3(4) . .
C11 C12 C13 C8 -0.2(6) . .
C9 C8 C13 C12 2.6(6) . .
C7 C8 C13 C12 -176.2(4) . .
C12 C11 C14 O3 92.3(5) . .
C10 C11 C14 O3 -92.6(5) . .
O3 C15 C16 C17 -178.9(4) . .
C20 C15 C16 C17 1.5(7) . .
C15 C16 C17 C18 -1.9(7) . .
C16 C17 C18 C19 0.8(6) . .
C16 C17 C18 C21 179.0(4) . .
C17 C18 C19 C20 0.7(6) . .
C21 C18 C19 C20 -177.6(4) . .
C18 C19 C20 C15 -1.1(7) . .
O3 C15 C20 C19 -179.6(4) . .
C16 C15 C20 C19 -0.1(7) . .
C19 C18 C21 O5 171.2(4) . .
C17 C18 C21 O5 -7.0(6) . .
C19 C18 C21 O4 -9.7(6) . 1
C17 C18 C21 O4 172.1(4) . 1
C19 C18 C21 O4 -9.7(6) . .
C17 C18 C21 O4 172.1(4) . .
C19 C18 C21 Ni1 34(9) . .
C17 C18 C21 Ni1 -144(8) . .
O2 Ni1 C21 O5 -97.0(2) 2_666 .
N2 Ni1 C21 O5 95.8(2) . .
N1 Ni1 C21 O5 9.1(3) . .
O4 Ni1 C21 O5 177.3(4) 1 .
O4 Ni1 C21 O5 177.3(4) . .
O1 Ni1 C21 O5 -159.0(2) 2_666 .
C1 Ni1 C21 O5 -124.6(2) 2_666 .
O2 Ni1 C21 O4 85.8(3) 2_666 1
N2 Ni1 C21 O4 -81.5(3) . 1
N1 Ni1 C21 O4 -168.1(2) . 1
O4 Ni1 C21 O4 0.0 . 1
O5 Ni1 C21 O4 -177.3(4) . 1
O1 Ni1 C21 O4 23.7(3) 2_666 1
C1 Ni1 C21 O4 58.1(3) 2_666 1
O2 Ni1 C21 O4 85.8(3) 2_666 .
N2 Ni1 C21 O4 -81.5(3) . .
N1 Ni1 C21 O4 -168.1(2) . .
O4 Ni1 C21 O4 0.0 1 .
O5 Ni1 C21 O4 -177.3(4) . .
O1 Ni1 C21 O4 23.7(3) 2_666 .
C1 Ni1 C21 O4 58.1(3) 2_666 .
O2 Ni1 C21 C18 41(9) 2_666 .
N2 Ni1 C21 C18 -126(8) . .
N1 Ni1 C21 C18 147(8) . .
O4 Ni1 C21 C18 -45(8) 1 .
O4 Ni1 C21 C18 -45(8) . .
O5 Ni1 C21 C18 138(9) . .
O1 Ni1 C21 C18 -21(9) 2_666 .
C1 Ni1 C21 C18 13(9) 2_666 .
N2 C22 C23 C24 -0.5(7) . .
C22 C23 C24 C25 1.0(7) . .
C23 C24 C25 C33 -1.3(6) . .
C23 C24 C25 C26 179.9(5) . .
C33 C25 C26 C27 -1.5(7) . .
C24 C25 C26 C27 177.3(4) . .
C25 C26 C27 C28 0.8(7) . .
C26 C27 C28 C32 0.8(7) . .
C26 C27 C28 C29 -179.9(4) . .
C32 C28 C29 C30 0.2(6) . .
C27 C28 C29 C30 -179.1(4) . .
C28 C29 C30 C31 -0.9(7) . .
C29 C30 C31 N1 1.3(7) . .
C29 C28 C32 N1 0.0(6) . .
C27 C28 C32 N1 179.4(4) . .
C29 C28 C32 C33 179.0(4) . .
C27 C28 C32 C33 -1.7(6) . .
C24 C25 C33 N2 1.3(6) . .
C26 C25 C33 N2 -179.8(4) . .
C24 C25 C33 C32 -178.3(4) . .
C26 C25 C33 C32 0.6(6) . .
N1 C32 C33 N2 0.4(6) . .
C28 C32 C33 N2 -178.7(4) . .
N1 C32 C33 C25 180.0(4) . .
C28 C32 C33 C25 1.0(6) . .
C30 C31 N1 C32 -1.1(6) . .
C30 C31 N1 Ni1 179.3(3) . .
C28 C32 N1 C31 0.4(6) . .
C33 C32 N1 C31 -178.6(4) . .
C28 C32 N1 Ni1 -179.9(3) . .
C33 C32 N1 Ni1 1.1(4) . .
O2 Ni1 N1 C31 27.6(4) 2_666 .
N2 Ni1 N1 C31 178.1(4) . .
O4 Ni1 N1 C31 -98.3(4) 1 .
O4 Ni1 N1 C31 -98.3(4) . .
O5 Ni1 N1 C31 -78.4(4) . .
O1 Ni1 N1 C31 87.7(4) 2_666 .
C21 Ni1 N1 C31 -83.1(4) . .
C1 Ni1 N1 C31 57.2(4) 2_666 .
O2 Ni1 N1 C32 -152.1(3) 2_666 .
N2 Ni1 N1 C32 -1.5(3) . .
O4 Ni1 N1 C32 82.0(4) 1 .
O4 Ni1 N1 C32 82.0(4) . .
O5 Ni1 N1 C32 101.9(3) . .
O1 Ni1 N1 C32 -92.0(3) 2_666 .
C21 Ni1 N1 C32 97.2(3) . .
C1 Ni1 N1 C32 -122.5(3) 2_666 .
C23 C22 N2 C33 0.5(6) . .
C23 C22 N2 Ni1 -179.1(4) . .
C25 C33 N2 C22 -1.0(6) . .
C32 C33 N2 C22 178.7(4) . .
C25 C33 N2 Ni1 178.7(3) . .
C32 C33 N2 Ni1 -1.7(5) . .
O2 Ni1 N2 C22 -98.3(4) 2_666 .
N1 Ni1 N2 C22 -178.7(4) . .
O4 Ni1 N2 C22 25.2(4) 1 .
O4 Ni1 N2 C22 25.2(4) . .
O5 Ni1 N2 C22 87.7(4) . .
O1 Ni1 N2 C22 -76.2(4) 2_666 .
C21 Ni1 N2 C22 56.2(4) . .
C1 Ni1 N2 C22 -82.2(4) 2_666 .
O2 Ni1 N2 C33 82.1(4) 2_666 .
N1 Ni1 N2 C33 1.7(3) . .
O4 Ni1 N2 C33 -154.4(3) 1 .
O4 Ni1 N2 C33 -154.4(3) . .
O5 Ni1 N2 C33 -91.9(3) . .
O1 Ni1 N2 C33 104.2(3) 2_666 .
C21 Ni1 N2 C33 -123.5(3) . .
C1 Ni1 N2 C33 98.1(3) 2_666 .
O2 C1 O1 Ni1 -3.5(4) . 2_666
C2 C1 O1 Ni1 -178.6(3) . 2_666
O1 C1 O2 Ni1 3.8(4) . 2_666
C2 C1 O2 Ni1 179.1(3) . 2_666
C20 C15 O3 C14 -5.9(6) . .
C16 C15 O3 C14 174.6(4) . .
C11 C14 O3 C15 176.4(4) . .
O5 C21 O4 O4 0.0(7) . 1
C18 C21 O4 O4 0.0(9) . 1
Ni1 C21 O4 O4 0.0(9) . 1
O5 C21 O4 Ni1 -2.7(4) . .
O4 C21 O4 Ni1 0(23) 1 .
C18 C21 O4 Ni1 178.2(3) . .
O2 Ni1 O4 O4 0.0(5) 2_666 1
N2 Ni1 O4 O4 0.0(5) . 1
N1 Ni1 O4 O4 0.0(4) . 1
O5 Ni1 O4 O4 0.0(5) . 1
O1 Ni1 O4 O4 0.0(5) 2_666 1
C21 Ni1 O4 O4 0.0(6) . 1
C1 Ni1 O4 O4 0.0(5) 2_666 1
O2 Ni1 O4 C21 -100.8(3) 2_666 .
N2 Ni1 O4 C21 104.1(3) . .
N1 Ni1 O4 C21 24.2(5) . .
O4 Ni1 O4 C21 0(6) 1 .
O5 Ni1 O4 C21 1.6(2) . .
O1 Ni1 O4 C21 -161.8(2) 2_666 .
C1 Ni1 O4 C21 -131.3(3) 2_666 .
O4 C21 O5 Ni1 2.7(4) 1 .
O4 C21 O5 Ni1 2.7(4) . .
C18 C21 O5 Ni1 -178.2(3) . .
O2 Ni1 O5 C21 91.2(2) 2_666 .
N2 Ni1 O5 C21 -91.9(2) . .
N1 Ni1 O5 C21 -172.6(2) . .
O4 Ni1 O5 C21 -1.6(2) 1 .
O4 Ni1 O5 C21 -1.6(2) . .
O1 Ni1 O5 C21 43.7(4) 2_666 .
C1 Ni1 O5 C21 76.5(3) 2_666 .
